data_1510048
loop_
_publ_author_name
'Uytterhoeven, J.B.'
'Gellens, L.R.'
'Schoellner, R.'
'Mortier, W.J.'

_publ_section_title
;
 Cation location in the zeolites Mg Ag Na - A, Ca Ag Na - A, Ba Ag Na - A,
 Zn Ag Na - A and Ag Na - A at 293 and 653 K
;
_journal_name_full Zeolites
_journal_page_first 149
_journal_page_last 154
_journal_paper_doi 10.1016/0144-2449(83)90204-X
_journal_volume 3
_journal_year 1983
_chemical_formula_sum 'Ag3.19 Al12 Na13.54 O48 Si12'
_chemical_name_systematic 'Ag3.19 Na13.54 Al12 Si12 O48'
_space_group_IT_number 221
_symmetry_space_group_name_Hall '-P 4 2 3'
_symmetry_space_group_name_H-M 'P m -3 m'
_cell_angle_alpha 90
_cell_angle_beta 90
_cell_angle_gamma 90
_cell_formula_units_Z 1
_cell_length_a 12.31
_cell_length_b 12.31
_cell_length_c 12.31
_cell_volume 1865.409
_citation_journal_id_ASTM ZEOLD3
_cod_data_source_file silver3-x_93.cif
_cod_data_source_block Ag3.19Al12Na13.54O48Si12
_cod_original_cell_volume 1865.41
_cod_database_code 1510048

loop_
_symmetry_equiv_pos_as_xyz
x,y,z
-y,x,z
-x,-y,z
y,-x,z
x,-y,-z
y,x,-z
-x,y,-z
-y,-x,-z
z,x,y
-x,z,y
-z,-x,y
x,-z,y
z,-x,-y
x,z,-y
-z,x,-y
-x,-z,-y
y,z,x
y,-z,-x
z,y,-x
-y,z,-x
-z,-y,-x
-y,-z,x
z,-y,x
-z,y,x
-x,-y,-z
y,-x,-z
x,y,-z
-y,x,-z
-x,y,z
-y,-x,z
x,-y,z
y,x,z
-z,-x,-y
x,-z,-y
z,x,-y
-x,z,-y
-z,x,y
-x,-z,y
z,-x,y
x,z,y
-y,-z,-x
-y,z,x
-z,-y,x
y,-z,x
z,y,x
y,z,-x
-z,y,-x
z,-y,-x

loop_
_atom_site_label
_atom_site_type_symbol
_atom_site_fract_x
_atom_site_fract_y
_atom_site_fract_z
_atom_site_occupancy
_atom_site_U_iso_or_equiv
Ag1 Ag+1 0.1872 0.1872 0.1872 0.36 0.0
O1 O-2 0.2203 0.5 0 1 0.0
Al1 Al+3 0.1853 0.3742 0 0.5 0.0
O3 O-2 0.1144 0.1144 0.3358 1 0.0
Na1 Na+1 0.2353 0.2353 0.2353 0.909 0.0
O2 O-2 0.2882 0.2882 0 1 0.0
Si1 Si+4 0.1853 0.3742 0 0.5 0.0
Na2 Na+1 0.438 0.438 0 0.522 0.0
Ag2 Ag+1 0.205 0 0 0.051 0.0
